data_4519061
loop_
_publ_author_name
'Khake, Shrikant M.'
'Chatani, Naoto'

_publ_section_title
;
 Rh(III)-Catalyzed [3 + 2] Annulation of Aniline Derivatives with
 Vinylsilanes via C--H Activation/Alkene Cyclization: Access to Highly
 Regioselective Indoline Derivatives
;
_journal_issue 19
_journal_name_full 'ACS Catalysis'
_journal_page_first 12375
_journal_page_last 12383
_journal_paper_doi 10.1021/acscatal.1c03603
_journal_volume 11
_journal_year 2021
_chemical_formula_sum 'C21 H26 Cl2 N3 Rh'
_chemical_formula_weight 494.26
_space_group_crystal_system triclinic
_space_group_IT_number 2
_space_group_name_Hall '-P 1'
_space_group_name_H-M_alt 'P -1'
_atom_sites_solution_hydrogens mixed
_atom_sites_solution_primary direct
_atom_sites_solution_secondary difmap
_audit_creation_method SHELXL-2017/1
_cell_angle_alpha 83.552(2)
_cell_angle_beta 89.982(2)
_cell_angle_gamma 67.377(3)
_cell_formula_units_Z 2
_cell_length_a 7.1752(2)
_cell_length_b 8.6053(2)
_cell_length_c 18.3209(5)
_cell_measurement_reflns_used 8022
_cell_measurement_temperature 123(2)
_cell_measurement_theta_max 30.64
_cell_measurement_theta_min 2.29
_cell_volume 1036.44(5)
_computing_cell_refinement 'CrysAlisPro 1.171.39.46e (Rigaku OD, 2018)'
_computing_data_collection 'CrysAlisPro 1.171.39.46e (Rigaku OD, 2018)'
_computing_data_reduction 'CrysAlisPro 1.171.39.46e (Rigaku OD, 2018)'
_computing_molecular_graphics ORTEP-32
_computing_publication_material WinGX
_computing_structure_refinement 'SHELXL-2017/1 (Sheldrick, 2017)'
_computing_structure_solution 'SIR92 (Altomare, et al., 1994)'
_diffrn_ambient_temperature 123
_diffrn_detector_area_resol_mean 5.811
_diffrn_measured_fraction_theta_full 1.000
_diffrn_measured_fraction_theta_max 0.790
_diffrn_measurement_device_type 'Rigaku XtaLAB P200'
_diffrn_measurement_method \w
_diffrn_radiation_type MoK\a
_diffrn_radiation_wavelength 0.71073
_diffrn_reflns_av_R_equivalents 0.0430
_diffrn_reflns_av_unetI/netI 0.0464
_diffrn_reflns_Laue_measured_fraction_full 1.000
_diffrn_reflns_Laue_measured_fraction_max 0.790
_diffrn_reflns_limit_h_max 8
_diffrn_reflns_limit_h_min -10
_diffrn_reflns_limit_k_max 12
_diffrn_reflns_limit_k_min -9
_diffrn_reflns_limit_l_max 25
_diffrn_reflns_limit_l_min -25
_diffrn_reflns_number 13569
_diffrn_reflns_point_group_measured_fraction_full 1.000
_diffrn_reflns_point_group_measured_fraction_max 0.790
_diffrn_reflns_theta_full 25.000
_diffrn_reflns_theta_max 30.738
_diffrn_reflns_theta_min 2.240
_exptl_absorpt_coefficient_mu 1.093
_exptl_absorpt_correction_T_max 0.646
_exptl_absorpt_correction_T_min 0.322
_exptl_absorpt_correction_type multi-scan
_exptl_absorpt_process_details
;
CrysAlisPro 1.171.39.46e (Rigaku Oxford Diffraction, 2018)
Empirical absorption correction using spherical harmonics,
 implemented in SCALE3 ABSPACK scaling algorithm.
;
_exptl_crystal_colour orange
_exptl_crystal_density_diffrn 1.584
_exptl_crystal_density_meas ?
_exptl_crystal_description prism
_exptl_crystal_F_000 504
_exptl_crystal_size_max 0.600
_exptl_crystal_size_mid 0.500
_exptl_crystal_size_min 0.400
_refine_diff_density_max 0.542
_refine_diff_density_min -0.901
_refine_diff_density_rms 0.103
_refine_ls_extinction_method none
_refine_ls_goodness_of_fit_ref 1.039
_refine_ls_hydrogen_treatment mixed
_refine_ls_matrix_type full
_refine_ls_number_parameters 254
_refine_ls_number_reflns 5118
_refine_ls_number_restraints 0
_refine_ls_restrained_S_all 1.039
_refine_ls_R_factor_all 0.0338
_refine_ls_R_factor_gt 0.0303
_refine_ls_shift/su_max 0.001
_refine_ls_shift/su_mean 0.000
_refine_ls_structure_factor_coef Fsqd
_refine_ls_weighting_details 'w=1/[\s^2^(Fo^2^)+(0.0313P)^2^+0.3439P] where P=(Fo^2^+2Fc^2^)/3'
_refine_ls_weighting_scheme calc
_refine_ls_wR_factor_gt 0.0697
_refine_ls_wR_factor_ref 0.0715
_reflns_Friedel_coverage 0.000
_reflns_number_gt 4690
_reflns_number_total 5118
_reflns_threshold_expression 'I > 2\s(I)'
_cod_data_source_file cs1c03603_si_003.cif
_cod_data_source_block shelx
_cod_depositor_comments
;
The following automatic conversions were performed:

data item '_exptl_crystal_density_meas' value 'not measured' was
changed to '?' -- the value is perceived as not measured.

Automatic conversion script
Id: cif_fix_values 7556 2019-12-06 15:28:31Z antanas 
;
_cod_database_code 4519061
_shelx_shelxl_version_number 2017/1
_shelx_space_group_comment
;
The symmetry employed for this shelxl refinement is uniquely defined
by the following loop, which should always be used as a source of
symmetry information in preference to the above space-group names.
They are only intended as comments.
;
_shelx_estimated_absorpt_t_min 0.560
_shelx_estimated_absorpt_t_max 0.669

loop_
_space_group_symop_operation_xyz
'x, y, z'
'-x, -y, -z'

loop_
_atom_site_label
_atom_site_type_symbol
_atom_site_fract_x
_atom_site_fract_y
_atom_site_fract_z
_atom_site_U_iso_or_equiv
_atom_site_adp_type
_atom_site_occupancy
_atom_site_site_symmetry_order
_atom_site_calc_flag
_atom_site_refinement_flags_posn
_atom_site_refinement_flags_adp
_atom_site_refinement_flags_occupancy
_atom_site_disorder_assembly
_atom_site_disorder_group
Rh1 Rh 0.65720(3) 0.79841(2) 0.18351(2) 0.01282(6) Uani 1 1 d . . . . .
Cl1 Cl 0.43503(9) 0.80295(7) 0.08342(3) 0.01950(12) Uani 1 1 d . . . . .
Cl2 Cl 0.44280(9) 0.73145(7) 0.27296(3) 0.01968(12) Uani 1 1 d . . . . .
N1 N 0.4531(3) 1.0779(3) 0.30377(10) 0.0210(4) Uani 1 1 d . . . . .
N2 N 0.4948(3) 1.0698(2) 0.17856(9) 0.0149(4) Uani 1 1 d . . . . .
N3 N 0.4098(3) 1.3289(2) 0.23180(11) 0.0220(4) Uani 1 1 d . . . . .
C1 C 0.4257(4) 1.1520(3) 0.37069(12) 0.0234(5) Uani 1 1 d . . . . .
C2 C 0.2872(4) 1.1289(3) 0.41929(13) 0.0277(5) Uani 1 1 d . . . . .
C3 C 0.2692(5) 1.1980(4) 0.48524(14) 0.0378(7) Uani 1 1 d . . . . .
H3 H 0.174463 1.184668 0.519055 0.045 Uiso 1 1 calc R U . . .
C4 C 0.3857(6) 1.2856(4) 0.50283(15) 0.0423(8) Uani 1 1 d . . . . .
H4 H 0.371287 1.331078 0.548385 0.051 Uiso 1 1 calc R U . . .
C5 C 0.5230(6) 1.3069(4) 0.45408(15) 0.0416(7) Uani 1 1 d . . . . .
H5 H 0.602944 1.367402 0.465889 0.050 Uiso 1 1 calc R U . . .
C6 C 0.5438(5) 1.2402(4) 0.38835(14) 0.0325(6) Uani 1 1 d . . . . .
H6 H 0.638860 1.254171 0.354853 0.039 Uiso 1 1 calc R U . . .
C7 C 0.1584(5) 1.0353(4) 0.40147(14) 0.0332(6) Uani 1 1 d . . . . .
H7A H 0.102508 1.073459 0.350821 0.050 Uiso 1 1 calc R U . . .
H7B H 0.047727 1.057879 0.435293 0.050 Uiso 1 1 calc R U . . .
H7C H 0.240679 0.913309 0.406644 0.050 Uiso 1 1 calc R U . . .
C8 C 0.4523(3) 1.1621(3) 0.23668(11) 0.0167(4) Uani 1 1 d . . . . .
C9 C 0.4087(4) 1.4095(3) 0.16552(13) 0.0213(5) Uani 1 1 d . . . . .
H9 H 0.384799 1.526743 0.161082 0.026 Uiso 1 1 calc R U . . .
C10 C 0.4411(4) 1.3289(3) 0.10248(12) 0.0210(5) Uani 1 1 d . . . . .
H10 H 0.434671 1.388952 0.055137 0.025 Uiso 1 1 calc R U . . .
C11 C 0.4828(4) 1.1581(3) 0.11194(12) 0.0184(4) Uani 1 1 d . . . . .
H11 H 0.504160 1.099658 0.069721 0.022 Uiso 1 1 calc R U . . .
C12 C 0.9297(4) 0.7237(3) 0.25013(12) 0.0189(4) Uani 1 1 d . . . . .
C13 C 0.9414(3) 0.8302(3) 0.18540(11) 0.0162(4) Uani 1 1 d . . . . .
C14 C 0.9224(3) 0.7515(3) 0.12234(11) 0.0164(4) Uani 1 1 d . . . . .
C15 C 0.9074(4) 0.5916(3) 0.14898(12) 0.0182(4) Uani 1 1 d . . . . .
C16 C 0.9136(4) 0.5752(3) 0.22654(12) 0.0192(4) Uani 1 1 d . . . . .
C17 C 0.9509(4) 0.7508(4) 0.32818(13) 0.0293(6) Uani 1 1 d . . . . .
H17A H 1.093351 0.696108 0.345135 0.044 Uiso 1 1 calc R U . . .
H17B H 0.870857 0.701306 0.358847 0.044 Uiso 1 1 calc R U . . .
H17C H 0.902295 0.872629 0.331847 0.044 Uiso 1 1 calc R U . . .
C18 C 0.9665(4) 0.9946(3) 0.18368(14) 0.0241(5) Uani 1 1 d . . . . .
H18A H 1.110745 0.973672 0.185529 0.036 Uiso 1 1 calc R U . . .
H18B H 0.903226 1.050881 0.226131 0.036 Uiso 1 1 calc R U . . .
H18C H 0.901905 1.067508 0.138233 0.036 Uiso 1 1 calc R U . . .
C19 C 0.9302(4) 0.8160(3) 0.04391(12) 0.0237(5) Uani 1 1 d . . . . .
H19A H 0.885628 0.939719 0.038717 0.036 Uiso 1 1 calc R U . . .
H19B H 0.840965 0.784907 0.013349 0.036 Uiso 1 1 calc R U . . .
H19C H 1.069055 0.765735 0.028085 0.036 Uiso 1 1 calc R U . . .
C20 C 0.8935(4) 0.4654(3) 0.10181(15) 0.0283(6) Uani 1 1 d . . . . .
H20A H 1.029480 0.382218 0.095284 0.042 Uiso 1 1 calc R U . . .
H20B H 0.830339 0.524026 0.053726 0.042 Uiso 1 1 calc R U . . .
H20C H 0.811687 0.407253 0.125448 0.042 Uiso 1 1 calc R U . . .
C21 C 0.9085(4) 0.4276(3) 0.27651(15) 0.0319(6) Uani 1 1 d . . . . .
H21A H 0.847461 0.365083 0.249838 0.048 Uiso 1 1 calc R U . . .
H21B H 0.828201 0.468276 0.318793 0.048 Uiso 1 1 calc R U . . .
H21C H 1.046599 0.352465 0.293705 0.048 Uiso 1 1 calc R U . . .
H30 H 0.447(4) 0.986(4) 0.3059(14) 0.022(7) Uiso 1 1 d . . . . .

loop_
_atom_site_aniso_label
_atom_site_aniso_U_11
_atom_site_aniso_U_22
_atom_site_aniso_U_33
_atom_site_aniso_U_23
_atom_site_aniso_U_13
_atom_site_aniso_U_12
Rh1 0.01338(10) 0.01348(9) 0.01255(9) -0.00352(6) 0.00251(6) -0.00573(7)
Cl1 0.0201(3) 0.0228(3) 0.0170(2) -0.00381(19) -0.0013(2) -0.0095(2)
Cl2 0.0217(3) 0.0202(3) 0.0207(3) -0.00499(19) 0.0078(2) -0.0113(2)
N1 0.0332(13) 0.0180(10) 0.0175(9) -0.0072(7) 0.0085(8) -0.0147(9)
N2 0.0149(10) 0.0148(8) 0.0156(8) -0.0045(6) 0.0034(7) -0.0057(7)
N3 0.0248(11) 0.0177(9) 0.0253(10) -0.0073(7) 0.0050(8) -0.0088(9)
C1 0.0325(15) 0.0224(11) 0.0151(10) -0.0054(8) 0.0029(9) -0.0095(11)
C2 0.0359(16) 0.0274(13) 0.0217(12) -0.0037(9) 0.0045(10) -0.0142(12)
C3 0.054(2) 0.0452(17) 0.0223(13) -0.0128(11) 0.0147(13) -0.0260(16)
C4 0.067(2) 0.0475(18) 0.0236(13) -0.0170(12) 0.0105(14) -0.0306(17)
C5 0.063(2) 0.0437(17) 0.0317(14) -0.0133(12) 0.0023(14) -0.0336(17)
C6 0.0429(18) 0.0369(15) 0.0256(13) -0.0088(10) 0.0067(11) -0.0226(14)
C7 0.0388(17) 0.0422(16) 0.0259(13) -0.0074(11) 0.0075(11) -0.0227(14)
C8 0.0150(11) 0.0187(10) 0.0177(10) -0.0056(8) 0.0031(8) -0.0072(9)
C9 0.0208(13) 0.0164(11) 0.0280(12) -0.0016(8) 0.0015(9) -0.0090(10)
C10 0.0201(13) 0.0208(11) 0.0204(11) 0.0018(8) 0.0010(9) -0.0070(10)
C11 0.0160(12) 0.0219(11) 0.0175(10) -0.0037(8) 0.0028(8) -0.0073(9)
C12 0.0126(11) 0.0257(12) 0.0177(10) -0.0034(8) 0.0005(8) -0.0065(9)
C13 0.0118(11) 0.0180(10) 0.0193(10) -0.0042(8) 0.0026(8) -0.0057(9)
C14 0.0128(11) 0.0184(10) 0.0171(10) -0.0023(8) 0.0023(8) -0.0049(9)
C15 0.0129(11) 0.0171(10) 0.0247(11) -0.0074(8) 0.0044(9) -0.0045(9)
C16 0.0117(11) 0.0186(11) 0.0238(11) 0.0008(8) 0.0017(8) -0.0030(9)
C17 0.0253(14) 0.0523(16) 0.0157(11) -0.0055(10) 0.0010(9) -0.0205(13)
C18 0.0196(13) 0.0233(12) 0.0336(13) -0.0075(9) 0.0030(10) -0.0117(10)
C19 0.0208(13) 0.0351(13) 0.0154(10) -0.0037(9) 0.0061(9) -0.0108(11)
C20 0.0228(14) 0.0255(13) 0.0401(14) -0.0175(11) 0.0085(11) -0.0097(11)
C21 0.0267(15) 0.0246(13) 0.0383(15) 0.0097(10) 0.0021(11) -0.0068(11)

loop_
_atom_type_symbol
_atom_type_description
_atom_type_scat_dispersion_real
_atom_type_scat_dispersion_imag
_atom_type_scat_source
H H 0.0000 0.0000 'International Tables Vol C Tables 4.2.6.8 and 6.1.1.4'
Rh Rh -1.1178 0.9187 'International Tables Vol C Tables 4.2.6.8 and 6.1.1.4'
C C 0.0033 0.0016 'International Tables Vol C Tables 4.2.6.8 and 6.1.1.4'
N N 0.0061 0.0033 'International Tables Vol C Tables 4.2.6.8 and 6.1.1.4'
Cl Cl 0.1484 0.1585 'International Tables Vol C Tables 4.2.6.8 and 6.1.1.4'

loop_
_geom_angle_atom_site_label_1
_geom_angle_atom_site_label_2
_geom_angle_atom_site_label_3
_geom_angle
_geom_angle_site_symmetry_1
_geom_angle_site_symmetry_3
_geom_angle_publ_flag
C14 Rh1 C15 39.71(8) . . ?
C14 Rh1 C12 65.91(8) . . ?
C15 Rh1 C12 65.50(9) . . ?
C14 Rh1 C16 65.47(8) . . ?
C15 Rh1 C16 38.36(9) . . ?
C12 Rh1 C16 39.17(9) . . ?
C14 Rh1 C13 39.05(8) . . ?
C15 Rh1 C13 65.51(8) . . ?
C12 Rh1 C13 39.06(8) . . ?
C16 Rh1 C13 65.13(8) . . ?
C14 Rh1 N2 108.42(8) . . ?
C15 Rh1 N2 148.01(8) . . ?
C12 Rh1 N2 109.15(8) . . ?
C16 Rh1 N2 148.27(8) . . ?
C13 Rh1 N2 90.30(8) . . ?
C14 Rh1 Cl1 97.14(6) . . ?
C15 Rh1 Cl1 93.21(6) . . ?
C12 Rh1 Cl1 158.66(6) . . ?
C16 Rh1 Cl1 123.19(6) . . ?
C13 Rh1 Cl1 132.06(6) . . ?
N2 Rh1 Cl1 87.97(5) . . ?
C14 Rh1 Cl2 156.02(6) . . ?
C15 Rh1 Cl2 117.63(6) . . ?
C12 Rh1 Cl2 99.87(6) . . ?
C16 Rh1 Cl2 91.17(6) . . ?
C13 Rh1 Cl2 136.70(6) . . ?
N2 Rh1 Cl2 94.28(5) . . ?
Cl1 Rh1 Cl2 91.167(19) . . ?
C8 N1 C1 124.33(19) . . ?
C8 N1 H30 118.5(19) . . ?
C1 N1 H30 116.1(19) . . ?
C11 N2 C8 115.90(18) . . ?
C11 N2 Rh1 115.19(14) . . ?
C8 N2 Rh1 126.48(14) . . ?
C9 N3 C8 117.37(19) . . ?
C2 C1 C6 120.7(2) . . ?
C2 C1 N1 119.2(2) . . ?
C6 C1 N1 120.0(2) . . ?
C1 C2 C3 117.8(2) . . ?
C1 C2 C7 121.7(2) . . ?
C3 C2 C7 120.5(2) . . ?
C4 C3 C2 121.6(3) . . ?
C4 C3 H3 119.2 . . ?
C2 C3 H3 119.2 . . ?
C5 C4 C3 119.8(2) . . ?
C5 C4 H4 120.1 . . ?
C3 C4 H4 120.1 . . ?
C6 C5 C4 119.8(3) . . ?
C6 C5 H5 120.1 . . ?
C4 C5 H5 120.1 . . ?
C5 C6 C1 120.2(3) . . ?
C5 C6 H6 119.9 . . ?
C1 C6 H6 119.9 . . ?
C2 C7 H7A 109.5 . . ?
C2 C7 H7B 109.5 . . ?
H7A C7 H7B 109.5 . . ?
C2 C7 H7C 109.5 . . ?
H7A C7 H7C 109.5 . . ?
H7B C7 H7C 109.5 . . ?
N3 C8 N1 118.25(19) . . ?
N3 C8 N2 124.68(19) . . ?
N1 C8 N2 117.08(19) . . ?
N3 C9 C10 122.5(2) . . ?
N3 C9 H9 118.8 . . ?
C10 C9 H9 118.8 . . ?
C11 C10 C9 116.7(2) . . ?
C11 C10 H10 121.7 . . ?
C9 C10 H10 121.7 . . ?
N2 C11 C10 122.8(2) . . ?
N2 C11 H11 118.6 . . ?
C10 C11 H11 118.6 . . ?
C13 C12 C16 107.57(19) . . ?
C13 C12 C17 127.1(2) . . ?
C16 C12 C17 125.1(2) . . ?
C13 C12 Rh1 71.18(12) . . ?
C16 C12 Rh1 70.88(13) . . ?
C17 C12 Rh1 127.86(18) . . ?
C14 C13 C12 108.05(18) . . ?
C14 C13 C18 125.72(19) . . ?
C12 C13 C18 126.2(2) . . ?
C14 C13 Rh1 69.46(12) . . ?
C12 C13 Rh1 69.76(12) . . ?
C18 C13 Rh1 125.88(16) . . ?
C13 C14 C15 107.45(18) . . ?
C13 C14 C19 126.5(2) . . ?
C15 C14 C19 126.0(2) . . ?
C13 C14 Rh1 71.49(12) . . ?
C15 C14 Rh1 70.44(12) . . ?
C19 C14 Rh1 126.35(17) . . ?
C16 C15 C14 108.15(19) . . ?
C16 C15 C20 126.5(2) . . ?
C14 C15 C20 125.4(2) . . ?
C16 C15 Rh1 71.30(13) . . ?
C14 C15 Rh1 69.85(12) . . ?
C20 C15 Rh1 125.77(17) . . ?
C15 C16 C12 108.70(19) . . ?
C15 C16 C21 126.1(2) . . ?
C12 C16 C21 125.1(2) . . ?
C15 C16 Rh1 70.34(13) . . ?
C12 C16 Rh1 69.95(13) . . ?
C21 C16 Rh1 126.54(18) . . ?
C12 C17 H17A 109.5 . . ?
C12 C17 H17B 109.5 . . ?
H17A C17 H17B 109.5 . . ?
C12 C17 H17C 109.5 . . ?
H17A C17 H17C 109.5 . . ?
H17B C17 H17C 109.5 . . ?
C13 C18 H18A 109.5 . . ?
C13 C18 H18B 109.5 . . ?
H18A C18 H18B 109.5 . . ?
C13 C18 H18C 109.5 . . ?
H18A C18 H18C 109.5 . . ?
H18B C18 H18C 109.5 . . ?
C14 C19 H19A 109.5 . . ?
C14 C19 H19B 109.5 . . ?
H19A C19 H19B 109.5 . . ?
C14 C19 H19C 109.5 . . ?
H19A C19 H19C 109.5 . . ?
H19B C19 H19C 109.5 . . ?
C15 C20 H20A 109.5 . . ?
C15 C20 H20B 109.5 . . ?
H20A C20 H20B 109.5 . . ?
C15 C20 H20C 109.5 . . ?
H20A C20 H20C 109.5 . . ?
H20B C20 H20C 109.5 . . ?
C16 C21 H21A 109.5 . . ?
C16 C21 H21B 109.5 . . ?
H21A C21 H21B 109.5 . . ?
C16 C21 H21C 109.5 . . ?
H21A C21 H21C 109.5 . . ?
H21B C21 H21C 109.5 . . ?

loop_
_geom_bond_atom_site_label_1
_geom_bond_atom_site_label_2
_geom_bond_distance
_geom_bond_site_symmetry_2
_geom_bond_publ_flag
Rh1 C14 2.133(2) . ?
Rh1 C15 2.141(2) . ?
Rh1 C12 2.141(2) . ?
Rh1 C16 2.154(2) . ?
Rh1 C13 2.160(2) . ?
Rh1 N2 2.1629(18) . ?
Rh1 Cl1 2.4172(5) . ?
Rh1 Cl2 2.4191(5) . ?
N1 C8 1.354(3) . ?
N1 C1 1.424(3) . ?
N1 H30 0.80(3) . ?
N2 C11 1.348(3) . ?
N2 C8 1.364(3) . ?
N3 C9 1.328(3) . ?
N3 C8 1.340(3) . ?
C1 C2 1.390(4) . ?
C1 C6 1.396(4) . ?
C2 C3 1.390(3) . ?
C2 C7 1.497(4) . ?
C3 C4 1.383(4) . ?
C3 H3 0.9500 . ?
C4 C5 1.379(4) . ?
C4 H4 0.9500 . ?
C5 C6 1.375(4) . ?
C5 H5 0.9500 . ?
C6 H6 0.9500 . ?
C7 H7A 0.9800 . ?
C7 H7B 0.9800 . ?
C7 H7C 0.9800 . ?
C9 C10 1.387(3) . ?
C9 H9 0.9500 . ?
C10 C11 1.373(3) . ?
C10 H10 0.9500 . ?
C11 H11 0.9500 . ?
C12 C13 1.438(3) . ?
C12 C16 1.440(3) . ?
C12 C17 1.491(3) . ?
C13 C14 1.435(3) . ?
C13 C18 1.490(3) . ?
C14 C15 1.452(3) . ?
C14 C19 1.490(3) . ?
C15 C16 1.411(3) . ?
C15 C20 1.493(3) . ?
C16 C21 1.492(3) . ?
C17 H17A 0.9800 . ?
C17 H17B 0.9800 . ?
C17 H17C 0.9800 . ?
C18 H18A 0.9800 . ?
C18 H18B 0.9800 . ?
C18 H18C 0.9800 . ?
C19 H19A 0.9800 . ?
C19 H19B 0.9800 . ?
C19 H19C 0.9800 . ?
C20 H20A 0.9800 . ?
C20 H20B 0.9800 . ?
C20 H20C 0.9800 . ?
C21 H21A 0.9800 . ?
C21 H21B 0.9800 . ?
C21 H21C 0.9800 . ?

loop_
_geom_torsion_atom_site_label_1
_geom_torsion_atom_site_label_2
_geom_torsion_atom_site_label_3
_geom_torsion_atom_site_label_4
_geom_torsion
_geom_torsion_site_symmetry_1
_geom_torsion_site_symmetry_2
_geom_torsion_site_symmetry_3
_geom_torsion_site_symmetry_4
_geom_torsion_publ_flag
C8 N1 C1 C2 131.1(3) . . . . ?
C8 N1 C1 C6 -51.8(4) . . . . ?
C6 C1 C2 C3 0.7(4) . . . . ?
N1 C1 C2 C3 177.8(2) . . . . ?
C6 C1 C2 C7 179.8(3) . . . . ?
N1 C1 C2 C7 -3.1(4) . . . . ?
C1 C2 C3 C4 -0.6(5) . . . . ?
C7 C2 C3 C4 -179.7(3) . . . . ?
C2 C3 C4 C5 0.4(5) . . . . ?
C3 C4 C5 C6 -0.3(5) . . . . ?
C4 C5 C6 C1 0.4(5) . . . . ?
C2 C1 C6 C5 -0.6(4) . . . . ?
N1 C1 C6 C5 -177.7(3) . . . . ?
C9 N3 C8 N1 -179.6(2) . . . . ?
C9 N3 C8 N2 0.1(4) . . . . ?
C1 N1 C8 N3 -4.7(4) . . . . ?
C1 N1 C8 N2 175.5(2) . . . . ?
C11 N2 C8 N3 -3.1(3) . . . . ?
Rh1 N2 C8 N3 158.23(18) . . . . ?
C11 N2 C8 N1 176.7(2) . . . . ?
Rh1 N2 C8 N1 -22.0(3) . . . . ?
C8 N3 C9 C10 2.8(4) . . . . ?
N3 C9 C10 C11 -2.5(4) . . . . ?
C8 N2 C11 C10 3.3(3) . . . . ?
Rh1 N2 C11 C10 -160.16(19) . . . . ?
C9 C10 C11 N2 -0.7(4) . . . . ?
C16 C12 C13 C14 2.8(3) . . . . ?
C17 C12 C13 C14 177.2(2) . . . . ?
Rh1 C12 C13 C14 -59.11(16) . . . . ?
C16 C12 C13 C18 -177.8(2) . . . . ?
C17 C12 C13 C18 -3.4(4) . . . . ?
Rh1 C12 C13 C18 120.3(2) . . . . ?
C16 C12 C13 Rh1 61.91(16) . . . . ?
C17 C12 C13 Rh1 -123.7(3) . . . . ?
C12 C13 C14 C15 -2.3(3) . . . . ?
C18 C13 C14 C15 178.3(2) . . . . ?
Rh1 C13 C14 C15 -61.62(15) . . . . ?
C12 C13 C14 C19 -178.7(2) . . . . ?
C18 C13 C14 C19 1.9(4) . . . . ?
Rh1 C13 C14 C19 122.0(2) . . . . ?
C12 C13 C14 Rh1 59.29(16) . . . . ?
C18 C13 C14 Rh1 -120.1(2) . . . . ?
C13 C14 C15 C16 1.0(3) . . . . ?
C19 C14 C15 C16 177.4(2) . . . . ?
Rh1 C14 C15 C16 -61.34(17) . . . . ?
C13 C14 C15 C20 -177.5(2) . . . . ?
C19 C14 C15 C20 -1.1(4) . . . . ?
Rh1 C14 C15 C20 120.2(2) . . . . ?
C13 C14 C15 Rh1 62.30(15) . . . . ?
C19 C14 C15 Rh1 -121.3(2) . . . . ?
C14 C15 C16 C12 0.8(3) . . . . ?
C20 C15 C16 C12 179.2(2) . . . . ?
Rh1 C15 C16 C12 -59.64(17) . . . . ?
C14 C15 C16 C21 -178.1(2) . . . . ?
C20 C15 C16 C21 0.3(4) . . . . ?
Rh1 C15 C16 C21 121.5(3) . . . . ?
C14 C15 C16 Rh1 60.42(16) . . . . ?
C20 C15 C16 Rh1 -121.1(2) . . . . ?
C13 C12 C16 C15 -2.2(3) . . . . ?
C17 C12 C16 C15 -176.7(2) . . . . ?
Rh1 C12 C16 C15 59.88(17) . . . . ?
C13 C12 C16 C21 176.7(2) . . . . ?
C17 C12 C16 C21 2.2(4) . . . . ?
Rh1 C12 C16 C21 -121.2(2) . . . . ?
C13 C12 C16 Rh1 -62.10(16) . . . . ?
C17 C12 C16 Rh1 123.4(2) . . . . ?
